data_5000389
loop_
_publ_author_name
A.Z.Bradley
A.D.Cohen
A.C.Jones
D.M.Ho
'M.Jones Junior'

_journal_name_full 'Tetrahedron Lett.'
_journal_page_first 8695
_journal_paper_doi 10.1016/S0040-4039(00)01580-X
_journal_volume 41
_journal_year 2000
_chemical_formula_moiety
;
C12 H28 B20,C7 H8
;
_chemical_formula_sum 'C19 H36 B20'
_chemical_name_systematic
;
bis(1,2-Dicarbadodecaborano)-(1,2-a:1',2'-i)tetrahydrobiphenylene toluene solv
ate
;
_space_group_IT_number 15
_symmetry_cell_setting monoclinic
_symmetry_space_group_name_Hall '-C 2yc'
_symmetry_space_group_name_H-M 'C 1 2/c 1'
_cell_angle_alpha 90
_cell_angle_beta 125.220(2)
_cell_angle_gamma 90
_cell_formula_units_Z 4
_cell_length_a 23.3892(15)
_cell_length_b 10.6998(6)
_cell_length_c 13.8890(9)
_cell_volume 2839.580
_diffrn_ambient_temperature 200
_exptl_crystal_colour colorless.
_exptl_crystal_density_diffrn 1.124
_exptl_crystal_description Plate
_refine_ls_R_factor_gt 5.59
_refine_ls_wR_factor_gt 5.59
_cod_original_sg_symbol_H-M 'C 2/c'
_cod_database_code 5000389

loop_
_symmetry_equiv_pos_site_id
_symmetry_equiv_pos_as_xyz
1 x,y,z
2 1/2+x,1/2+y,z
3 x,-y,1/2+z
4 1/2+x,1/2-y,1/2+z
5 -x,-y,-z
6 -1/2-x,-1/2-y,-z
7 -x,y,-1/2-z
8 -1/2-x,-1/2+y,-1/2-z

loop_
_atom_site_label
_atom_site_type_symbol
_atom_site_fract_x
_atom_site_fract_y
_atom_site_fract_z
C1 C 0.09274(8) 0.56125(14) 0.29603(13)
C2 C 0.14857(8) 0.6500(2) 0.29020(14)
B1 B 0.17773(10) 0.5717(2) 0.4198(2)
H1 H 0.1860(9) 0.6318(15) 0.4900(16)
B2 B 0.13317(10) 0.4284(2) 0.3750(2)
H2 H 0.1152(8) 0.3910(15) 0.4258(15)
B3 B 0.07637(10) 0.4268(2) 0.2187(2)
H3 H 0.0233(9) 0.3865(15) 0.1731(15)
B4 B 0.08564(10) 0.5694(2) 0.1647(2)
H4 H 0.0416(9) 0.6266(15) 0.0910(15)
B5 B 0.22930(11) 0.5823(2) 0.3651(2)
H5 H 0.2741(10) 0.6465(16) 0.4079(16)
B6 B 0.22068(11) 0.4383(2) 0.4182(2)
H6 H 0.2647(10) 0.3974(15) 0.5033(18)
B7 B 0.15795(11) 0.3471(2) 0.2935(2)
H7 H 0.1609(9) 0.2406(18) 0.2960(16)
B8 B 0.12842(11) 0.4350(2) 0.1638(2)
H8 H 0.1101(9) 0.3901(16) 0.0791(17)
B9 B 0.17312(11) 0.5802(2) 0.2086(2)
H9 H 0.1822(9) 0.6439(16) 0.1567(17)
B10 B 0.21746(11) 0.4434(2) 0.2869(2)
H10 H 0.2596(9) 0.4042(16) 0.2801(17)
C3 C 0.1388(1) 0.7871(2) 0.2888(2)
H11 H 0.1705(10) 0.8392(17) 0.2809(17)
C4 C 0.09043(10) 0.8393(2) 0.2962(2)
H12 H 0.0869(10) 0.9289(19) 0.2936(18)
C5 C 0.03869(9) 0.7717(2) 0.3063(2)
H13 H 0.0385(9) 0.8016(15) 0.3716(17)
C6 C 0.03854(8) 0.62622(14) 0.30543(14)
H14 H 0.0425(8) 0.5916(14) 0.3743(15)
C7? C -0.0294(3) 0.0471(5) 0.0174(5)
C8? C 0.0383(4) 0.0930(9) 0.084(1)
H15? H 0.0505(4) 0.1603(9) 0.1371(10)
C9? C 0.0876(4) 0.0404(5) 0.0725(5)
H16? H 0.1337(4) 0.0736(5) 0.1176(5)
C10 C 0.0732(5) -0.0563(7) 0.0001(7)
H17 H 0.1082(5) -0.0911(7) -0.0063(7)
C11 C 0.0068(6) -0.1031(7) -0.0639(8)
H18 H -0.0040(6) -0.1722(7) -0.1147(8)
C12 C 0.0452(5) 0.0532(9) 0.0572(10)
H19 H 0.0912(5) 0.0872(9) 0.103(1)
C13? C -0.0816(3) 0.1073(7) 0.0336(7)
H20? H -0.1196(11) 0.0483(14) 0.0102(32)
H21? H -0.1008(14) 0.1825(20) -0.0153(25)
H22? H -0.0583(6) 0.1300(32) 0.1166(9)
C5F* C -0.03869(9) 0.7717(2) 0.1937(2)
C4F* C -0.09043(10) 0.8393(2) 0.2038(2)
C3F* C -0.1388(1) 0.7871(2) 0.2112(2)
C2F* C -0.14857(8) 0.6500(2) 0.20980(14)
C1F* C -0.09274(8) 0.56125(14) 0.20397(13)
B1F* B -0.17773(10) 0.5717(2) 0.0802(2)
B4F* B -0.08564(10) 0.5694(2) 0.3353(2)
B2F* B -0.13317(10) 0.4284(2) 0.1250(2)
H1F* H -0.1860(9) 0.6318(15) 0.0100(16)
B5F* B -0.22930(11) 0.5823(2) 0.1349(2)
B9F* B -0.17312(11) 0.5802(2) 0.2914(2)
B3F* B -0.07637(10) 0.4268(2) 0.2813(2)
C6F* C -0.03854(8) 0.62622(14) 0.19457(14)
H13F* H -0.0385(9) 0.8016(15) 0.1284(17)
H14F* H -0.0425(8) 0.5916(14) 0.1257(15)
H2F* H -0.1152(8) 0.3910(15) 0.0742(15)
B6F* B -0.22068(11) 0.4383(2) 0.0818(2)
H5F* H -0.2741(10) 0.6465(16) 0.0921(16)
B8F* B -0.12842(11) 0.4350(2) 0.3362(2)
H3F* H -0.0233(9) 0.3865(15) 0.3269(15)
B7F* B -0.15795(11) 0.3471(2) 0.2065(2)
H6F* H -0.2647(10) 0.3974(15) -0.0033(18)
B10F* B -0.21746(11) 0.4434(2) 0.2131(2)
H7F* H -0.1609(9) 0.2406(18) 0.2040(16)
H4F* H -0.0416(9) 0.6266(15) 0.4090(15)
H8F* H -0.1101(9) 0.3901(16) 0.4209(17)
H9F* H -0.1822(9) 0.6439(16) 0.3433(17)
H10F* H -0.2596(9) 0.4042(16) 0.2199(17)
H11F* H -0.1705(10) 0.8392(17) 0.2191(17)
H12F* H -0.0869(10) 0.9289(19) 0.2064(18)
C12D C -0.0452(5) -0.0532(9) -0.0572(10)
C10D C -0.0732(5) 0.0563(7) -0.0001(7)
H17D H -0.1082(5) 0.0911(7) 0.0063(7)
C11D C -0.0068(6) 0.1031(7) 0.0639(8)
H18D H 0.0040(6) 0.1722(7) 0.1147(8)
H19D H -0.0912(5) -0.0872(9) -0.103(1)

loop_
_atom_type_symbol
_atom_type_radius_bond
C 0.68
H 0.23
B 0.83
